data_7062531
loop_
_publ_author_name
'Sheokand, Sonu'
'Mohite, Manali A.'
'Mondal, Dipanjan'
'Rangarajan, Shalini'
'Balakrishna, Maravanji S.'

_publ_section_title
;
 1,2,3-Triazolyl bisphosphine with pyridyl functionality: synthesis,
 copper(i) chemistry and application in click catalysis
;
_journal_issue 28
_journal_name_full 'New Journal of Chemistry'
_journal_page_first 13538
_journal_page_last 13546
_journal_paper_doi 10.1039/D3NJ01445B
_journal_volume 47
_journal_year 2023
_chemical_formula_moiety 'C38 H31 N5 P2, 1[C4H10O]'
_chemical_formula_sum 'C42 H41 N5 O P2'
_chemical_formula_weight 693.774
_space_group_crystal_system monoclinic
_space_group_IT_number 14
_space_group_name_Hall '-P 2ybc'
_space_group_name_H-M_alt 'P 1 21/c 1'
_symmetry_Int_Tables_number 14
_audit_creation_date 2023-06-12
_audit_creation_method
;
Olex2 1.5-dev
(compiled 2023.04.26 svn.r751481ca for OlexSys, GUI svn.r6781)
;
_audit_update_record
;
2023-06-14 deposited with the CCDC.	2023-06-15 downloaded from the CCDC.
;
_cell_angle_alpha 90
_cell_angle_beta 115.162(3)
_cell_angle_gamma 90
_cell_formula_units_Z 4
_cell_length_a 19.3688(18)
_cell_length_b 12.3133(11)
_cell_length_c 16.7470(16)
_cell_measurement_reflns_used 9960
_cell_measurement_temperature 150.00
_cell_measurement_theta_max 28.34
_cell_measurement_theta_min 2.32
_cell_volume 3615.1(6)
_computing_cell_refinement 'SAINT V8.40A (Bruker, 2019)'
_computing_data_collection '<i>APEX4</i> (Bruker, 2019)'
_computing_data_reduction 'SAINT V8.40A (Bruker, 2019)'
_computing_molecular_graphics 'Olex2 1.5-dev (Dolomanov et al., 2009)'
_computing_publication_material 'Olex2 1.5-dev (Dolomanov et al., 2009)'
_computing_structure_refinement 'olex2.refine 1.5-dev (Bourhis et al., 2015)'
_computing_structure_solution 'SHELXT 2014/5 (Sheldrick, 2014)'
_diffrn_ambient_temperature 150.00
_diffrn_measured_fraction_theta_full 0.9980
_diffrn_measured_fraction_theta_max 0.9981
_diffrn_measurement_device_type 'Bruker APEX-II CCD'
_diffrn_measurement_method '\f and \w scans'
_diffrn_radiation_type 'Mo K\a'
_diffrn_radiation_wavelength 0.71073
_diffrn_reflns_av_R_equivalents 0.0663
_diffrn_reflns_av_unetI/netI 0.0534
_diffrn_reflns_Laue_measured_fraction_full 0.9980
_diffrn_reflns_Laue_measured_fraction_max 0.9981
_diffrn_reflns_limit_h_max 24
_diffrn_reflns_limit_h_min -25
_diffrn_reflns_limit_k_max 16
_diffrn_reflns_limit_k_min -16
_diffrn_reflns_limit_l_max 22
_diffrn_reflns_limit_l_min -22
_diffrn_reflns_number 53250
_diffrn_reflns_point_group_measured_fraction_full 0.9980
_diffrn_reflns_point_group_measured_fraction_max 0.9981
_diffrn_reflns_theta_full 25.2417
_diffrn_reflns_theta_max 25.50
_diffrn_reflns_theta_min 2.13
_exptl_absorpt_coefficient_mu 0.161
_exptl_absorpt_correction_T_max 0.7457
_exptl_absorpt_correction_T_min 0.6183
_exptl_absorpt_correction_type multi-scan
_exptl_absorpt_process_details
;
SADABS-2016/2 (Bruker,2016/2) was used for absorption correction.
wR2(int) was 0.0934 before and 0.0673 after correction.
The Ratio of minimum to maximum transmission is 0.8292.
The \l/2 correction factor is Not present.
;
_exptl_crystal_colour colourless
_exptl_crystal_colour_primary colourless
_exptl_crystal_density_diffrn 1.275
_exptl_crystal_description block
_exptl_crystal_F_000 1465.592
_exptl_crystal_size_max 0.125
_exptl_crystal_size_mid 0.086
_exptl_crystal_size_min 0.075
_refine_diff_density_max 0.5841
_refine_diff_density_min -0.4845
_refine_diff_density_rms 0.0748
_refine_ls_d_res_high 0.8256
_refine_ls_d_res_low 9.5573
_refine_ls_extinction_coef 0.0051(7)
_refine_ls_extinction_expression Fc^*^=kFc[1+0.001xFc^2^\l^3^/sin(2\q)]^-1/4^
_refine_ls_goodness_of_fit_ref 1.0637
_refine_ls_hydrogen_treatment constr
_refine_ls_matrix_type full
_refine_ls_number_constraints 60
_refine_ls_number_parameters 408
_refine_ls_number_reflns 6703
_refine_ls_number_restraints 0
_refine_ls_restrained_S_all 1.0637
_refine_ls_R_factor_all 0.0789
_refine_ls_R_factor_gt 0.0652
_refine_ls_shift/su_max 0.0003
_refine_ls_shift/su_mean 0.0000
_refine_ls_structure_factor_coef Fsqd
_refine_ls_weighting_details 'w=1/[\s^2^(Fo^2^)+(0.0519P)^2^+6.6236P] where P=(Fo^2^+2Fc^2^)/3'
_refine_ls_weighting_scheme calc
_refine_ls_wR_factor_gt 0.1573
_refine_ls_wR_factor_ref 0.1672
_reflns_Friedel_coverage 0.0
_reflns_limit_h_max 21
_reflns_limit_h_min -23
_reflns_limit_k_max 14
_reflns_limit_k_min 0
_reflns_limit_l_max 20
_reflns_limit_l_min 0
_reflns_number_gt 5539
_reflns_number_total 6703
_reflns_threshold_expression I>=2u(I)
_cod_data_source_file d3nj01445b2.cif
_cod_data_source_block ligand
_cod_depositor_comments 'Adding full bibliography for 7062531--7062533.cif.'
_cod_original_formula_sum 'C42 H41 N5 O1 P2'
_cod_database_code 7062531
_olex2_refinement_description
;
1. Fixed Uiso
 At 1.2 times of:
  All C(H) groups
 At 1.5 times of:
  All C(H,H,H) groups
2. Others
 Fixed Sof: O2(0.5) C1a(0.5) C1b(0.5) C1c(0.5) C1d(0.5)
3.a Aromatic/amide H refined with riding coordinates:
 C23(H23), C22(H22), C21(H21), C38(H38), C37(H37), C36(H36), C30(H30),
 C31(H31), C32(H32), C34(H34), C35(H35), C2(H2), C3(H3), C4(H4), C19(H19),
 C18(H18), C17(H17), C16(H16), C15(H15), C24(H24), C25(H25), C9(H9), C10(H10),
 C11(H11), C12(H12), C13(H13), C28(H28), C29(H29)
3.b Idealised Me refined as rotating group:
 C26(H26a,H26b,H26c)
;
_smtbx_masks_special_details
;
A solvent mask was calculated and 188 electrons were 
found in a volume of 670\%A^3^ in 2 voids per unit cell. 
This is consistent with the presence of 1[C4H10O] per Formula Unit 
which account for 168 electrons per unit cell.
;
_smtbx_masks_void_probe_radius 1.2
_smtbx_masks_void_truncation_radius 1.2
_olex2_submission_special_instructions 'No special instructions were received'

loop_
_space_group_symop_id
_space_group_symop_operation_xyz
1 x,y,z
2 -x,y+1/2,-z+1/2
3 -x,-y,-z
4 x,-y-1/2,z-1/2

loop_
_atom_site_label
_atom_site_type_symbol
_atom_site_fract_x
_atom_site_fract_y
_atom_site_fract_z
_atom_site_U_iso_or_equiv
_atom_site_adp_type
_atom_site_occupancy
_atom_site_refinement_flags_posn
P2 P 0.72918(5) 0.45465(6) 0.21522(6) 0.0341(2) Uani 1.000000 .
P1 P 0.40879(5) 0.33703(6) 0.14132(6) 0.0340(2) Uani 1.000000 .
N1 N 0.61877(14) 0.26784(18) 0.19444(16) 0.0291(5) Uani 1.000000 .
N5 N 0.50562(14) 0.32796(19) 0.19557(17) 0.0325(6) Uani 1.000000 .
N4 N 0.84726(16) 0.3011(2) 0.2312(2) 0.0427(7) Uani 1.000000 .
N2 N 0.78892(17) 0.1482(2) 0.1920(2) 0.0460(7) Uani 1.000000 .
C23 C 0.7585(2) 0.5081(3) 0.5000(3) 0.0492(9) Uani 1.000000 .
H23 H 0.7625(2) 0.5199(3) 0.5579(3) 0.0590(11) Uiso 1.000000 R
C22 C 0.7794(2) 0.4096(3) 0.4782(2) 0.0474(8) Uani 1.000000 .
H22 H 0.7969(2) 0.3530(3) 0.5207(2) 0.0569(10) Uiso 1.000000 R
C21 C 0.77481(19) 0.3930(3) 0.3942(2) 0.0412(8) Uani 1.000000 .
H21 H 0.78964(19) 0.3250(3) 0.3798(2) 0.0495(9) Uiso 1.000000 R
C20 C 0.74898(17) 0.4742(2) 0.3309(2) 0.0341(7) Uani 1.000000 .
C7 C 0.77389(18) 0.3233(2) 0.2177(2) 0.0354(7) Uani 1.000000 .
C6 C 0.73837(18) 0.2235(2) 0.1939(2) 0.0355(7) Uani 1.000000 .
C5 C 0.65892(18) 0.1937(2) 0.1720(2) 0.0314(6) Uani 1.000000 .
C1 C 0.54514(17) 0.2486(2) 0.17254(19) 0.0300(6) Uani 1.000000 .
C33 C 0.39728(17) 0.4803(2) 0.1080(2) 0.0340(7) Uani 1.000000 .
C38 C 0.4166(2) 0.5058(3) 0.0387(2) 0.0446(8) Uani 1.000000 .
H38 H 0.4356(2) 0.4506(3) 0.0137(2) 0.0535(10) Uiso 1.000000 R
C37 C 0.4085(2) 0.6109(3) 0.0062(3) 0.0505(9) Uani 1.000000 .
H37 H 0.4233(2) 0.6278(3) -0.0397(3) 0.0606(11) Uiso 1.000000 R
C36 C 0.3793(2) 0.6899(3) 0.0398(2) 0.0480(9) Uani 1.000000 .
H36 H 0.3723(2) 0.7613(3) 0.0162(2) 0.0577(10) Uiso 1.000000 R
C30 C 0.3257(3) 0.3005(3) 0.3599(3) 0.0620(12) Uani 1.000000 .
H30 H 0.3078(3) 0.2900(3) 0.4040(3) 0.0744(14) Uiso 1.000000 R
C31 C 0.2790(2) 0.3440(3) 0.2803(3) 0.0559(11) Uani 1.000000 .
H31 H 0.2284(2) 0.3640(3) 0.2692(3) 0.0671(13) Uiso 1.000000 R
C32 C 0.3048(2) 0.3594(3) 0.2149(3) 0.0447(8) Uani 1.000000 .
H32 H 0.2715(2) 0.3887(3) 0.1594(3) 0.0536(10) Uiso 1.000000 R
C27 C 0.37920(18) 0.3317(2) 0.2312(2) 0.0366(7) Uani 1.000000 .
C34 C 0.3700(2) 0.5619(3) 0.1427(2) 0.0404(8) Uani 1.000000 .
H34 H 0.3580(2) 0.5470(3) 0.1910(2) 0.0484(9) Uiso 1.000000 R
C35 C 0.3600(2) 0.6664(3) 0.1077(2) 0.0471(9) Uani 1.000000 .
H35 H 0.3397(2) 0.7217(3) 0.1310(2) 0.0566(10) Uiso 1.000000 R
C26 C 0.55029(18) 0.4182(2) 0.2511(2) 0.0360(7) Uani 1.000000 .
H26a H 0.5957(7) 0.3893(3) 0.3002(8) 0.0541(11) Uiso 1.000000 GR
H26b H 0.5659(11) 0.4673(10) 0.2158(4) 0.0541(11) Uiso 1.000000 GR
H26c H 0.5190(4) 0.4581(11) 0.2744(12) 0.0541(11) Uiso 1.000000 GR
C2 C 0.50969(19) 0.1514(2) 0.1310(2) 0.0358(7) Uani 1.000000 .
H2 H 0.45772(19) 0.1377(2) 0.1180(2) 0.0430(8) Uiso 1.000000 R
C3 C 0.55190(19) 0.0765(2) 0.1097(2) 0.0376(7) Uani 1.000000 .
H3 H 0.52907(19) 0.0104(2) 0.0817(2) 0.0451(9) Uiso 1.000000 R
C4 C 0.62789(19) 0.0975(2) 0.1290(2) 0.0370(7) Uani 1.000000 .
H4 H 0.65743(19) 0.0476(2) 0.1132(2) 0.0444(9) Uiso 1.000000 R
C14 C 0.79180(19) 0.5511(3) 0.1949(3) 0.0438(8) Uani 1.000000 .
C19 C 0.8467(2) 0.6155(3) 0.2582(3) 0.0544(10) Uani 1.000000 .
H19 H 0.8574(2) 0.6073(3) 0.3187(3) 0.0653(12) Uiso 1.000000 R
C18 C 0.8864(3) 0.6926(3) 0.2323(4) 0.0754(15) Uani 1.000000 .
H18 H 0.9241(3) 0.7366(3) 0.2756(4) 0.0905(18) Uiso 1.000000 R
C17 C 0.8713(3) 0.7051(4) 0.1451(4) 0.0795(16) Uani 1.000000 .
H17 H 0.8981(3) 0.7581(4) 0.1280(4) 0.0954(19) Uiso 1.000000 R
C16 C 0.8179(3) 0.6415(4) 0.0831(4) 0.0717(14) Uani 1.000000 .
H16 H 0.8081(3) 0.6498(4) 0.0228(4) 0.0861(16) Uiso 1.000000 R
C15 C 0.7775(2) 0.5651(3) 0.1063(3) 0.0524(10) Uani 1.000000 .
H15 H 0.7399(2) 0.5219(3) 0.0621(3) 0.0629(12) Uiso 1.000000 R
C24 C 0.7319(2) 0.5896(3) 0.4380(3) 0.0485(9) Uani 1.000000 .
H24 H 0.7174(2) 0.6576(3) 0.4529(3) 0.0582(10) Uiso 1.000000 R
C25 C 0.72639(19) 0.5720(3) 0.3540(2) 0.0409(8) Uani 1.000000 .
H25 H 0.70674(19) 0.6279(3) 0.3111(2) 0.0491(9) Uiso 1.000000 R
C8 C 0.91424(19) 0.3680(3) 0.2632(3) 0.0439(8) Uani 1.000000 .
C9 C 0.9444(2) 0.4011(3) 0.2060(3) 0.0547(10) Uani 1.000000 .
H9 H 0.9215(2) 0.3796(3) 0.1458(3) 0.0656(12) Uiso 1.000000 R
C10 C 1.0088(2) 0.4664(4) 0.2382(4) 0.0653(12) Uani 1.000000 .
H10 H 1.0295(2) 0.4910(4) 0.1992(4) 0.0784(14) Uiso 1.000000 R
C11 C 1.0423(2) 0.4954(3) 0.3236(4) 0.0649(12) Uani 1.000000 .
H11 H 1.0863(2) 0.5405(3) 0.3441(4) 0.0779(14) Uiso 1.000000 R
C12 C 1.0137(2) 0.4607(3) 0.3818(3) 0.0643(11) Uani 1.000000 .
H12 H 1.0382(2) 0.4802(3) 0.4424(3) 0.0772(14) Uiso 1.000000 R
C13 C 0.9477(2) 0.3959(3) 0.3501(3) 0.0548(10) Uani 1.000000 .
H13 H 0.9267(2) 0.3719(3) 0.3890(3) 0.0658(12) Uiso 1.000000 R
N3 N 0.85556(18) 0.1947(2) 0.2156(2) 0.0530(8) Uani 1.000000 .
C28 C 0.4263(2) 0.2868(3) 0.3122(2) 0.0430(8) Uani 1.000000 .
H28 H 0.4770(2) 0.2663(3) 0.3239(2) 0.0517(10) Uiso 1.000000 R
C29 C 0.3994(3) 0.2718(3) 0.3759(3) 0.0571(10) Uani 1.000000 .
H29 H 0.4320(3) 0.2414(3) 0.4314(3) 0.0685(12) Uiso 1.000000 R

loop_
_atom_site_aniso_label
_atom_site_aniso_U_11
_atom_site_aniso_U_22
_atom_site_aniso_U_33
_atom_site_aniso_U_12
_atom_site_aniso_U_13
_atom_site_aniso_U_23
P2 0.0390(4) 0.0245(4) 0.0477(5) 0.0009(3) 0.0270(4) 0.0015(3)
P1 0.0369(4) 0.0261(4) 0.0434(5) -0.0035(3) 0.0214(4) -0.0031(3)
N1 0.0402(14) 0.0190(11) 0.0360(14) 0.0016(10) 0.0237(12) 0.0000(10)
N5 0.0364(14) 0.0237(12) 0.0438(15) -0.0049(10) 0.0234(12) -0.0086(11)
N4 0.0419(15) 0.0340(14) 0.0622(19) 0.0035(12) 0.0317(15) -0.0050(13)
N2 0.0475(17) 0.0366(15) 0.0601(19) 0.0074(13) 0.0287(15) -0.0097(14)
C23 0.052(2) 0.052(2) 0.047(2) -0.0006(17) 0.0243(18) -0.0099(17)
C22 0.056(2) 0.0381(19) 0.050(2) 0.0047(16) 0.0248(18) 0.0028(16)
C21 0.0482(19) 0.0316(17) 0.051(2) 0.0010(14) 0.0280(17) -0.0004(15)
C20 0.0334(16) 0.0253(15) 0.0479(19) -0.0019(12) 0.0215(14) -0.0012(13)
C7 0.0412(17) 0.0297(16) 0.0469(19) 0.0046(13) 0.0300(15) 0.0005(14)
C6 0.0424(17) 0.0303(16) 0.0415(18) 0.0047(13) 0.0253(15) -0.0033(13)
C5 0.0430(17) 0.0232(14) 0.0330(16) 0.0017(12) 0.0210(14) 0.0013(12)
C1 0.0422(17) 0.0204(14) 0.0324(16) -0.0017(12) 0.0207(14) 0.0022(12)
C33 0.0361(16) 0.0285(15) 0.0373(17) -0.0023(13) 0.0157(14) 0.0011(13)
C38 0.052(2) 0.0424(19) 0.050(2) 0.0015(16) 0.0326(18) 0.0052(16)
C37 0.056(2) 0.052(2) 0.050(2) -0.0031(18) 0.0289(18) 0.0114(18)
C36 0.061(2) 0.0336(18) 0.0417(19) -0.0044(16) 0.0145(17) 0.0092(15)
C30 0.095(3) 0.0343(19) 0.096(3) -0.012(2) 0.078(3) -0.002(2)
C31 0.061(2) 0.0362(19) 0.094(3) -0.0129(17) 0.056(2) -0.012(2)
C32 0.047(2) 0.0286(16) 0.068(2) -0.0077(14) 0.0342(19) -0.0062(16)
C27 0.0427(18) 0.0212(14) 0.054(2) -0.0061(13) 0.0289(16) -0.0019(14)
C34 0.060(2) 0.0290(16) 0.0364(17) -0.0021(15) 0.0244(16) 0.0027(13)
C35 0.067(2) 0.0291(17) 0.044(2) 0.0017(16) 0.0220(18) -0.0005(15)
C26 0.0388(17) 0.0247(15) 0.0494(19) -0.0040(13) 0.0234(15) -0.0087(14)
C2 0.0460(18) 0.0239(15) 0.0425(18) -0.0040(13) 0.0236(15) -0.0029(13)
C3 0.0523(19) 0.0231(15) 0.0378(17) -0.0038(13) 0.0196(15) -0.0029(13)
C4 0.055(2) 0.0255(15) 0.0391(18) 0.0041(14) 0.0278(16) -0.0011(13)
C14 0.0435(19) 0.0246(15) 0.075(3) 0.0032(14) 0.0362(18) 0.0051(16)
C19 0.051(2) 0.0340(18) 0.091(3) -0.0014(16) 0.042(2) -0.0057(19)
C18 0.061(3) 0.035(2) 0.150(5) -0.0129(18) 0.064(3) -0.013(3)
C17 0.092(4) 0.043(2) 0.149(5) 0.002(2) 0.096(4) 0.022(3)
C16 0.082(3) 0.052(2) 0.111(4) 0.009(2) 0.070(3) 0.029(3)
C15 0.058(2) 0.045(2) 0.073(3) 0.0094(17) 0.045(2) 0.0177(19)
C24 0.051(2) 0.0353(18) 0.060(2) 0.0062(16) 0.0245(18) -0.0086(17)
C25 0.0449(18) 0.0292(16) 0.052(2) 0.0053(14) 0.0238(16) -0.0019(15)
C8 0.0380(18) 0.0388(18) 0.063(2) 0.0018(14) 0.0296(17) -0.0008(16)
C9 0.050(2) 0.058(2) 0.067(3) 0.0101(18) 0.036(2) 0.014(2)
C10 0.054(2) 0.063(3) 0.095(4) 0.006(2) 0.047(3) 0.025(3)
C11 0.045(2) 0.053(2) 0.101(4) -0.0010(18) 0.035(2) 0.017(2)
C12 0.059(2) 0.056(2) 0.080(3) -0.013(2) 0.032(2) -0.005(2)
C13 0.054(2) 0.050(2) 0.072(3) -0.0096(18) 0.038(2) -0.002(2)
N3 0.0500(18) 0.0418(17) 0.075(2) 0.0068(14) 0.0336(17) -0.0128(15)
C28 0.053(2) 0.0274(16) 0.058(2) 0.0003(14) 0.0329(18) 0.0072(15)
C29 0.085(3) 0.0371(19) 0.066(3) -0.0008(19) 0.048(2) 0.0103(18)

loop_
_atom_type_symbol
_atom_type_scat_dispersion_real
_atom_type_scat_dispersion_imag
_atom_type_scat_Cromer_Mann_a1
_atom_type_scat_Cromer_Mann_a2
_atom_type_scat_Cromer_Mann_a3
_atom_type_scat_Cromer_Mann_a4
_atom_type_scat_Cromer_Mann_b1
_atom_type_scat_Cromer_Mann_b2
_atom_type_scat_Cromer_Mann_b3
_atom_type_scat_Cromer_Mann_b4
_atom_type_scat_Cromer_Mann_c
_atom_type_scat_source
_atom_type_scat_dispersion_source
C 0.00313 0.00162 2.31000 1.02000 1.58860 0.86500 20.84390 10.20750 0.56870 51.65120 0.21560 'International Tables Volume C Table 6.1.1.4 (pp. 500-502)' brennan
H 0.00000 0.00000 0.49300 0.32291 0.14019 0.04081 10.51090 26.12570 3.14236 57.79970 0.00304 'International Tables Volume C Table 6.1.1.4 (pp. 500-502)' brennan
N 0.00612 0.00332 12.21260 3.13220 2.01250 1.16630 0.00570 9.89330 28.99750 0.58260 -11.52900 'International Tables Volume C Table 6.1.1.4 (pp. 500-502)' brennan
P 0.10265 0.09519 6.43450 4.17910 1.78000 1.49080 1.90670 27.15700 0.52600 68.16450 1.11490 'International Tables Volume C Table 6.1.1.4 (pp. 500-502)' brennan

loop_
_geom_angle_atom_site_label_1
_geom_angle_atom_site_label_2
_geom_angle_atom_site_label_3
_geom_angle
_geom_angle_site_symmetry_1
_geom_angle_site_symmetry_3
_geom_angle_publ_flag
C7 P2 C20 102.08(14) . . ?
C14 P2 C20 104.78(16) . . ?
C14 P2 C7 103.52(14) . . ?
C33 P1 N5 100.89(13) . . ?
C27 P1 N5 102.60(14) . . ?
C27 P1 C33 104.19(14) . . ?
C1 N1 C5 118.5(2) . . ?
C1 N5 P1 120.5(2) . . ?
C26 N5 P1 120.37(19) . . ?
C26 N5 C1 117.4(2) . . ?
C8 N4 C7 131.1(3) . . ?
N3 N4 C7 111.1(3) . . ?
N3 N4 C8 117.6(3) . . ?
N3 N2 C6 108.8(3) . . ?
C22 C23 H23 120.0(2) . . ?
C24 C23 H23 120.0(2) . . ?
C24 C23 C22 120.0(3) . . ?
H22 C22 C23 120.0(2) . . ?
C21 C22 C23 120.0(3) . . ?
C21 C22 H22 120.0(2) . . ?
H21 C21 C22 119.5(2) . . ?
C20 C21 C22 121.1(3) . . ?
C20 C21 H21 119.47(19) . . ?
C21 C20 P2 124.2(2) . . ?
C25 C20 P2 117.5(2) . . ?
C25 C20 C21 117.7(3) . . ?
N4 C7 P2 129.0(2) . . ?
C6 C7 P2 127.4(2) . . ?
C6 C7 N4 103.0(3) . . ?
C7 C6 N2 109.8(3) . . ?
C5 C6 N2 120.8(3) . . ?
C5 C6 C7 129.4(3) . . ?
C6 C5 N1 115.3(3) . . ?
C4 C5 N1 123.3(3) . . ?
C4 C5 C6 121.4(3) . . ?
N5 C1 N1 116.6(2) . . ?
C2 C1 N1 121.8(3) . . ?
C2 C1 N5 121.6(3) . . ?
C38 C33 P1 115.3(2) . . ?
C34 C33 P1 126.4(2) . . ?
C34 C33 C38 118.2(3) . . ?
H38 C38 C33 119.65(19) . . ?
C37 C38 C33 120.7(3) . . ?
C37 C38 H38 119.7(2) . . ?
H37 C37 C38 120.0(2) . . ?
C36 C37 C38 120.1(3) . . ?
C36 C37 H37 120.0(2) . . ?
H36 C36 C37 120.0(2) . . ?
C35 C36 C37 120.1(3) . . ?
C35 C36 H36 120.0(2) . . ?
C31 C30 H30 120.2(2) . . ?
C29 C30 H30 120.2(3) . . ?
C29 C30 C31 119.5(4) . . ?
H31 C31 C30 119.7(2) . . ?
C32 C31 C30 120.7(4) . . ?
C32 C31 H31 119.7(2) . . ?
H32 C32 C31 120.0(2) . . ?
C27 C32 C31 120.0(4) . . ?
C27 C32 H32 120.0(2) . . ?
C32 C27 P1 119.5(3) . . ?
C28 C27 P1 120.9(2) . . ?
C28 C27 C32 119.0(3) . . ?
H34 C34 C33 119.72(18) . . ?
C35 C34 C33 120.6(3) . . ?
C35 C34 H34 119.7(2) . . ?
C34 C35 C36 120.3(3) . . ?
H35 C35 C36 119.8(2) . . ?
H35 C35 C34 119.8(2) . . ?
H26a C26 N5 109.5 . . ?
H26b C26 N5 109.5 . . ?
H26b C26 H26a 109.5 . . ?
H26c C26 N5 109.5 . . ?
H26c C26 H26a 109.5 . . ?
H26c C26 H26b 109.5 . . ?
H2 C2 C1 120.69(18) . . ?
C3 C2 C1 118.6(3) . . ?
C3 C2 H2 120.69(19) . . ?
H3 C3 C2 119.92(19) . . ?
C4 C3 C2 120.2(3) . . ?
C4 C3 H3 119.92(18) . . ?
C3 C4 C5 117.6(3) . . ?
H4 C4 C5 121.22(18) . . ?
H4 C4 C3 121.22(18) . . ?
C19 C14 P2 125.6(3) . . ?
C15 C14 P2 115.4(3) . . ?
C15 C14 C19 118.8(3) . . ?
H19 C19 C14 120.2(2) . . ?
C18 C19 C14 119.6(4) . . ?
C18 C19 H19 120.2(3) . . ?
H18 C18 C19 119.7(3) . . ?
C17 C18 C19 120.6(5) . . ?
C17 C18 H18 119.7(3) . . ?
H17 C17 C18 120.1(3) . . ?
C16 C17 C18 119.8(4) . . ?
C16 C17 H17 120.1(3) . . ?
H16 C16 C17 119.5(3) . . ?
C15 C16 C17 121.0(5) . . ?
C15 C16 H16 119.5(3) . . ?
C16 C15 C14 120.1(4) . . ?
H15 C15 C14 119.9(2) . . ?
H15 C15 C16 119.9(3) . . ?
H24 C24 C23 120.2(2) . . ?
C25 C24 C23 119.7(3) . . ?
C25 C24 H24 120.2(2) . . ?
C24 C25 C20 121.5(3) . . ?
H25 C25 C20 119.3(2) . . ?
H25 C25 C24 119.3(2) . . ?
C9 C8 N4 119.5(4) . . ?
C13 C8 N4 119.3(3) . . ?
C13 C8 C9 121.2(3) . . ?
H9 C9 C8 120.7(2) . . ?
C10 C9 C8 118.5(4) . . ?
C10 C9 H9 120.7(3) . . ?
H10 C10 C9 119.4(3) . . ?
C11 C10 C9 121.1(4) . . ?
C11 C10 H10 119.4(2) . . ?
H11 C11 C10 119.6(2) . . ?
C12 C11 C10 120.8(4) . . ?
C12 C11 H11 119.6(3) . . ?
H12 C12 C11 120.5(3) . . ?
C13 C12 C11 118.9(4) . . ?
C13 C12 H12 120.5(3) . . ?
C12 C13 C8 119.4(4) . . ?
H13 C13 C8 120.3(2) . . ?
H13 C13 C12 120.3(3) . . ?
N2 N3 N4 107.3(3) . . ?
H28 C28 C27 120.01(19) . . ?
C29 C28 C27 120.0(3) . . ?
C29 C28 H28 120.0(2) . . ?
C28 C29 C30 120.8(4) . . ?
H29 C29 C30 119.6(3) . . ?
H29 C29 C28 119.6(2) . . ?

loop_
_geom_bond_atom_site_label_1
_geom_bond_atom_site_label_2
_geom_bond_distance
_geom_bond_site_symmetry_2
_geom_bond_publ_flag
P2 C20 1.823(3) . ?
P2 C7 1.826(3) . ?
P2 C14 1.830(3) . ?
P1 N5 1.705(3) . ?
P1 C33 1.834(3) . ?
P1 C27 1.825(3) . ?
N1 C5 1.352(4) . ?
N1 C1 1.334(4) . ?
N5 C1 1.393(4) . ?
N5 C26 1.471(4) . ?
N4 C7 1.369(4) . ?
N4 C8 1.435(4) . ?
N4 N3 1.359(4) . ?
N2 C6 1.359(4) . ?
N2 N3 1.310(4) . ?
C23 H23 0.9500 . ?
C23 C22 1.376(5) . ?
C23 C24 1.376(5) . ?
C22 H22 0.9500 . ?
C22 C21 1.387(5) . ?
C21 H21 0.9500 . ?
C21 C20 1.386(5) . ?
C20 C25 1.391(4) . ?
C7 C6 1.382(4) . ?
C6 C5 1.469(4) . ?
C5 C4 1.384(4) . ?
C1 C2 1.408(4) . ?
C33 C38 1.398(4) . ?
C33 C34 1.374(4) . ?
C38 H38 0.9500 . ?
C38 C37 1.386(5) . ?
C37 H37 0.9500 . ?
C37 C36 1.363(5) . ?
C36 H36 0.9500 . ?
C36 C35 1.369(5) . ?
C30 H30 0.9500 . ?
C30 C31 1.362(6) . ?
C30 C29 1.381(6) . ?
C31 H31 0.9500 . ?
C31 C32 1.396(5) . ?
C32 H32 0.9500 . ?
C32 C27 1.391(5) . ?
C27 C28 1.388(5) . ?
C34 H34 0.9500 . ?
C34 C35 1.393(4) . ?
C35 H35 0.9500 . ?
C26 H26a 0.9800 . ?
C26 H26b 0.9800 . ?
C26 H26c 0.9800 . ?
C2 H2 0.9500 . ?
C2 C3 1.376(4) . ?
C3 H3 0.9500 . ?
C3 C4 1.390(5) . ?
C4 H4 0.9500 . ?
C14 C19 1.387(5) . ?
C14 C15 1.399(5) . ?
C19 H19 0.9500 . ?
C19 C18 1.401(6) . ?
C18 H18 0.9500 . ?
C18 C17 1.371(8) . ?
C17 H17 0.9500 . ?
C17 C16 1.360(7) . ?
C16 H16 0.9500 . ?
C16 C15 1.381(5) . ?
C15 H15 0.9500 . ?
C24 H24 0.9500 . ?
C24 C25 1.382(5) . ?
C25 H25 0.9500 . ?
C8 C9 1.379(5) . ?
C8 C13 1.362(5) . ?
C9 H9 0.9500 . ?
C9 C10 1.386(6) . ?
C10 H10 0.9500 . ?
C10 C11 1.343(7) . ?
C11 H11 0.9500 . ?
C11 C12 1.378(6) . ?
C12 H12 0.9500 . ?
C12 C13 1.405(5) . ?
C13 H13 0.9500 . ?
C28 H28 0.9500 . ?
C28 C29 1.386(5) . ?
C29 H29 0.9500 . ?

loop_
_geom_torsion_atom_site_label_1
_geom_torsion_atom_site_label_2
_geom_torsion_atom_site_label_3
_geom_torsion_atom_site_label_4
_geom_torsion
_geom_torsion_site_symmetry_1
_geom_torsion_site_symmetry_2
_geom_torsion_site_symmetry_3
_geom_torsion_site_symmetry_4
_geom_torsion_publ_flag
P2 C20 C21 C22 -171.6(3) . . . . ?
P2 C20 C25 C24 173.3(3) . . . . ?
P2 C7 N4 C8 13.4(4) . . . . ?
P2 C7 N4 N3 -171.2(3) . . . . ?
P2 C7 C6 N2 170.7(3) . . . . ?
P2 C7 C6 C5 -8.8(4) . . . . ?
P2 C14 C19 C18 -174.7(3) . . . . ?
P2 C14 C15 C16 175.5(3) . . . . ?
P1 N5 C1 N1 157.7(2) . . . . ?
P1 N5 C1 C2 -24.5(3) . . . . ?
P1 C33 C38 C37 178.3(3) . . . . ?
P1 C33 C34 C35 -176.2(3) . . . . ?
P1 C27 C32 C31 172.8(2) . . . . ?
P1 C27 C28 C29 -172.4(3) . . . . ?
N1 C5 C6 N2 166.1(3) . . . . ?
N1 C5 C6 C7 -14.4(3) . . . . ?
N1 C5 C4 C3 -1.1(3) . . . . ?
N1 C1 N5 C26 -7.5(3) . . . . ?
N1 C1 C2 C3 -2.5(3) . . . . ?
N5 C1 C2 C3 179.7(3) . . . . ?
N4 C7 C6 N2 -1.3(3) . . . . ?
N4 C7 C6 C5 179.2(2) . . . . ?
N4 C8 C9 C10 179.5(3) . . . . ?
N4 C8 C13 C12 179.4(3) . . . . ?
N4 N3 N2 C6 -1.0(3) . . . . ?
N2 C6 C5 C4 -15.7(4) . . . . ?
C23 C22 C21 C20 -0.4(4) . . . . ?
C23 C24 C25 C20 -1.6(4) . . . . ?
C22 C21 C20 C25 -1.3(4) . . . . ?
C21 C20 C25 C24 2.3(4) . . . . ?
C7 C6 C5 C4 163.8(3) . . . . ?
C6 C5 C4 C3 -179.1(3) . . . . ?
C5 C4 C3 C2 1.8(3) . . . . ?
C1 C2 C3 C4 -0.1(4) . . . . ?
C33 C38 C37 C36 -2.0(4) . . . . ?
C33 C34 C35 C36 -1.9(4) . . . . ?
C38 C37 C36 C35 1.9(5) . . . . ?
C37 C36 C35 C34 -0.0(4) . . . . ?
C30 C31 C32 C27 -1.0(4) . . . . ?
C30 C29 C28 C27 0.4(4) . . . . ?
C31 C32 C27 C28 1.4(4) . . . . ?
C32 C27 C28 C29 -1.1(4) . . . . ?
C14 C19 C18 C17 0.1(4) . . . . ?
C14 C15 C16 C17 -0.7(4) . . . . ?
C19 C18 C17 C16 -0.6(5) . . . . ?
C18 C17 C16 C15 0.9(5) . . . . ?
C8 C9 C10 C11 1.3(4) . . . . ?
C8 C13 C12 C11 0.8(5) . . . . ?
C9 C10 C11 C12 0.2(5) . . . . ?
C10 C11 C12 C13 -1.3(5) . . . . ?

loop_
_smtbx_masks_void_nr
_smtbx_masks_void_average_x
_smtbx_masks_void_average_y
_smtbx_masks_void_average_z
_smtbx_masks_void_volume
_smtbx_masks_void_count_electrons
_smtbx_masks_void_content
1 0.000 0.000 0.500 321.3 92.5 '2 Et2O'
2 0.000 0.500 0.000 321.3 92.5 '2 Et2O'
3 0.407 0.542 0.562 7.3 0.8 ?
4 0.407 0.958 0.062 7.3 0.8 ?
5 0.593 0.042 0.937 7.3 0.8 ?
6 0.593 0.458 0.437 7.3 0.8 ?
